data_2002100
loop_
_publ_author_name
'Rodier, N.'
'Dvolaitzky, M.'
'Rassat, A.'
'Agafonov, V.'
'C\'eolin, R.'

_publ_section_title 2,5,<i>N</i>,<i>N</i>'-t\'etra-<i>tert</i>-butyl-<i>p</i>-ph\'enyl\`enediaminoxyl
_journal_issue 1
_journal_name_full 'Acta Crystallographica Section C'
_journal_page_first 163
_journal_page_last 165
_journal_paper_doi 10.1107/S010827019200862X
_journal_volume 49
_journal_year 1993
_chemical_formula_sum 'C22 H38 N2 O2'
_chemical_formula_weight 362.56
_space_group_IT_number 2
_symmetry_cell_setting monoclinic
_symmetry_space_group_name_Hall '-P 1'
_symmetry_space_group_name_H-M 'P -1'
_atom_type_scat_source IntTabIV
_cell_angle_alpha 90.
_cell_angle_beta 115.130(10)
_cell_angle_gamma 90.
_cell_formula_units_Z 2
_cell_length_a 10.459(2)
_cell_length_b 9.887(2)
_cell_length_c 11.735(2)
_cell_measurement_reflns_used 25
_cell_measurement_temperature 294
_cell_measurement_theta_max 43.09
_cell_measurement_theta_min 16.03
_cell_volume 1098.6(4)
_diffrn_measurement_device 'Enraf-Nonius CAD-4'
_diffrn_measurement_method \q/2\q
_diffrn_radiation_type CuK\a
_diffrn_radiation_wavelength 1.5418
_diffrn_reflns_limit_h_max 12
_diffrn_reflns_limit_h_min 0
_diffrn_reflns_limit_k_max 11
_diffrn_reflns_limit_k_min 0
_diffrn_reflns_limit_l_max 12
_diffrn_reflns_limit_l_min -13
_diffrn_reflns_number 1773
_diffrn_reflns_theta_max 65
_diffrn_standards_decay_% 4.0
_diffrn_standards_interval_time 120
_diffrn_standards_number 3
_exptl_absorpt_coefficient_mu 0.509
_exptl_absorpt_correction_type none
_exptl_crystal_colour Jaune-orang\'e
_exptl_crystal_density_diffrn 1.096
_exptl_crystal_description Parall\'el\'epip\`ede
_exptl_crystal_size_max 0.36
_exptl_crystal_size_mid 0.27
_exptl_crystal_size_min 0.18
_refine_diff_density_max 0.17
_refine_diff_density_min -0.16
_refine_ls_extinction_coef 'g = 9.4E-6(2)'
_refine_ls_extinction_method 'Stout \& Jensen (1968)'
_refine_ls_goodness_of_fit_obs 1.089
_refine_ls_hydrogen_treatment refxyz
_refine_ls_number_parameters 176
_refine_ls_number_reflns 1591
_refine_ls_R_factor_obs 0.042
_refine_ls_shift/esd_max 0.02
_refine_ls_structure_factor_coef F
_refine_ls_weighting_scheme exp10(sin\q/\l)^2^
_refine_ls_wR_factor_obs 0.047
_reflns_number_observed 1591
_reflns_number_total 1773
_reflns_observed_criterion I>3\s(I)
_cod_data_source_file pa1014.cif
_cod_data_source_block pa1014_structure_1_of_1
_cod_original_cell_volume 1098.6(7)
_cod_original_sg_symbol_Hall '-P 2ybc'
_cod_original_sg_symbol_H-M 'P 1 21/c 1'
_cod_database_code 2002100

loop_
_symmetry_equiv_pos_as_xyz
x,y,z
1-x,1-y,1-z

loop_
_atom_site_label
_atom_site_fract_x
_atom_site_fract_y
_atom_site_fract_z
C(1) .3184(2) .6405(2) .16000(10)
C(2) .4323(2) .6514(3) .1113(2)
C(3) .1735(2) .6260(2) .0471(2)
C(4) .3199(3) .7629(2) .2389(2)
N(5) .34240(10) .51380(10) .23680(10)
O(6) .3219(2) .40150(10) .17840(10)
C(7) .41460(10) .50800(10) .37220(10)
C(8) .35600(10) .44920(10) .44740(10)
C(9) .55330(10) .55640(10) .42470(10)
C(10) .20480(10) .3913(2) .40310(10)
C(11) .16010(10) .3861(2) .5118(2)
C(12) .0952(2) .4781(3) .3003(2)
C(13) .2042(2) .2444(2) .3607(2)
H(2) .428(4) .568(4) .065(4)
H(2') .410(4) .732(4) .050(4)
H(2") .527(4) .663(4) .176(4)
H(3) .095(4) .619(4) .074(3)
H(3') .162(4) .713(4) -.006(3)
H(3") .177(4) .549(4) -.004(3)
H(4) .414(4) .778(4) .310(3)
H(4') .298(4) .841(4) .183(3)
H(4") .250(4) .743(4) .275(4)
H(9) .588(3) .595(3) .367(2)
H(11) .169(3) .479(4) .548(3)
H(11') .066(3) .353(4) .478(3)
H(11") .223(3) .316(4) .584(3)
H(12) -.002(4) .445(5) .284(4)
H(12') .112(4) .457(5) .220(4)
H(12") .109(4) .580(5) .329(4)
H(13) .112(4) .207(5) .332(4)
H(13') .224(4) .249(4) .285(4)
H(13") .286(4) .179(5) .437(4)

loop_
_geom_angle_atom_site_label_1
_geom_angle_atom_site_label_2
_geom_angle_atom_site_label_3
_geom_angle_site_symmetry_1
_geom_angle_site_symmetry_3
_geom_angle
_geom_angle_publ_flag
C(7) C(8) C(10) . . 126.90(10) yes
C(9) C(8) C(10) . . 118.50(10) yes
C(7) C(9) C(8) . . 124.40(10) yes
C(8) C(10) C(11) . . 111.20(10) yes
C(8) C(10) C(12) . . 112.00(10) yes
C(8) C(10) C(13) . . 108.80(10) yes
C(11) C(10) C(12) . . 106.50(10) yes
C(11) C(10) C(13) . . 106.1(2) yes
C(12) C(10) C(13) . . 112.20(10) yes
C(2) C(1) C(3) . . 108.90(10) yes
C(2) C(1) C(4) . . 111.3(2) yes
C(2) C(1) N(5) . . 109.00(10) yes
C(3) C(1) C(4) . . 110.5(2) yes
C(3) C(1) N(5) . . 107.00(10) yes
C(4) C(1) N(5) . . 110.00(10) yes
C(1) N(5) O(6) . . 117.20(10) yes
C(1) N(5) C(7) . . 124.80(10) yes
O(6) N(5) C(7) . . 116.60(10) yes
N(5) C(7) C(8) . . 123.20(10) yes
N(5) C(7) C(9) . . 115.60(10) yes
C(8) C(7) C(9) . . 121.00(10) yes
C(7) C(8) C(9) . 2 114.60(10) yes
C(7) C(8) C(10) . . 126.90(10) yes
C(9) C(8) C(10) 2 . 118.50(10) yes
C(7) C(9) C(8) . 2 124.40(10) yes
C(8) C(10) C(11) . . 111.20(10) yes
C(8) C(10) C(12) . . 112.00(10) yes
C(8) C(10) C(13) . . 108.80(10) yes
C(11) C(10) C(12) . . 106.50(10) yes
C(11) C(10) C(13) . . 106.1(2) yes
C(12) C(10) C(13) . . 112.20(10) yes

loop_
_geom_bond_atom_site_label_1
_geom_bond_atom_site_label_2
_geom_bond_distance
_geom_bond_publ_flag
C(1) C(2) 1.529(3) yes
C(1) C(3) 1.538(2) yes
C(1) C(4) 1.519(3) yes
C(1) N(5) 1.501(2) yes
N(5) O(6) 1.275(2) yes
N(5) C(7) 1.442(2) yes
C(7) C(8) 1.397(2) yes
C(7) C(9) 1.398(2) yes
C(8) C(9) 1.395(2) yes
C(8) C(10) 1.549(2) yes
C(10) C(11) 1.534(3) yes
C(10) C(12) 1.527(2) yes
C(10) C(13) 1.534(3) yes
C(2) H(2) 0.98(4) no
C(2) H(2') 1.03(4) no
C(2) H(2") 0.97(3) no
C(3) H(3) 1.01(5) no
C(3) H(3') 1.04(4) no
C(3) H(3") 0.98(4) no
C(4) H(4) 0.99(3) no
C(4) H(4') 0.97(4) no
C(4) H(4") 1.00(5) no
C(9) H(9) 0.97(3) no
C(11) H(11) 1.00(4) no
C(11) H(11') 0.95(3) no
C(11) H(11") 1.08(3) no
C(12) H(12) 1.00(5) no
C(12) H(12') 1.05(5) no
C(12) H(12") 1.05(5) no
C(13) H(13) 0.95(4) no
C(13) H(13') 0.99(5) no
C(13) H(13") 1.14(4) no
